data_2205570
loop_
_publ_author_name
'Chopra, Deepak'
'Mohan, T. P.'
'Rao, K.S.'
'Guru Row, T. N.'

_publ_section_title 6-<i>tert</i>-Butyl-4-isopropylideneamino-3-methylsulfanyl-1,2,4-triazin-5(4<i>H</i>)-one
_journal_issue 4
_journal_name_full 'Acta Crystallographica Section E'
_journal_page_first o1112
_journal_page_last o1114
_journal_paper_doi 10.1107/S1600536805008585
_journal_volume 61
_journal_year 2005
_chemical_formula_iupac 'C11 H18 N4 O S'
_chemical_formula_moiety 'C11 H18 N4 O S'
_chemical_formula_sum 'C11 H18 N4 O S'
_chemical_formula_weight 254.36
_chemical_name_systematic
;
6-tert-Butyl-4-isopropylideneamino-3-methylsulfanyl-1,2,4-triazin-5(4H)-one
;
_space_group_IT_number 19
_symmetry_cell_setting orthorhombic
_symmetry_space_group_name_Hall 'P 2ac 2ab'
_symmetry_space_group_name_H-M 'P 21 21 21'
_atom_sites_solution_hydrogens geom
_atom_sites_solution_primary direct
_atom_sites_solution_secondary difmap
_cell_angle_alpha 90
_cell_angle_beta 90
_cell_angle_gamma 90
_cell_formula_units_Z 4
_cell_length_a 9.797(2)
_cell_length_b 10.290(3)
_cell_length_c 13.856(3)
_cell_measurement_reflns_used 750
_cell_measurement_temperature 290(2)
_cell_measurement_theta_max 25.4
_cell_measurement_theta_min 1.4
_cell_volume 1396.8(6)
_computing_cell_refinement SMART
_computing_data_collection 'SMART (Bruker, 2000)'
_computing_data_reduction 'SAINT (Bruker, 2000)'
_computing_molecular_graphics 'ORTEP-3 for Windows (Farrugia, 1997) and CAMERON (Watkin et al., 1993)'
_computing_publication_material 'PLATON (Spek, 2003)'
_computing_structure_refinement 'SHELXL97 (Sheldrick, 1997)'
_computing_structure_solution 'SIR92 (Altomare et al., 1993)'
_diffrn_ambient_temperature 290(2)
_diffrn_measured_fraction_theta_full 1.000
_diffrn_measured_fraction_theta_max 1.000
_diffrn_measurement_device_type 'Bruker SMART CCD area-detector'
_diffrn_measurement_method '\f and \w'
_diffrn_radiation_monochromator graphite
_diffrn_radiation_source 'fine-focus sealed tube'
_diffrn_radiation_type MoK\a
_diffrn_radiation_wavelength 0.71073
_diffrn_reflns_av_R_equivalents 0.0368
_diffrn_reflns_av_sigmaI/netI 0.0316
_diffrn_reflns_limit_h_max 11
_diffrn_reflns_limit_h_min -11
_diffrn_reflns_limit_k_max 12
_diffrn_reflns_limit_k_min -12
_diffrn_reflns_limit_l_max 16
_diffrn_reflns_limit_l_min -16
_diffrn_reflns_number 10073
_diffrn_reflns_reduction_process
;
 ?
;
_diffrn_reflns_theta_full 25.00
_diffrn_reflns_theta_max 25.00
_diffrn_reflns_theta_min 2.47
_exptl_absorpt_coefficient_mu 0.224
_exptl_absorpt_correction_T_max 0.9219
_exptl_absorpt_correction_T_min 0.8758
_exptl_absorpt_correction_type multi-scan
_exptl_absorpt_process_details '(SADABS; Sheldrick, 1996)'
_exptl_crystal_colour colorless
_exptl_crystal_density_diffrn 1.209
_exptl_crystal_density_method 'Not Measured'
_exptl_crystal_description block
_exptl_crystal_F_000 544
_exptl_crystal_size_max 0.45
_exptl_crystal_size_mid 0.42
_exptl_crystal_size_min 0.37
_refine_diff_density_max 0.187
_refine_diff_density_min -0.120
_refine_ls_abs_structure_details 'Flack (1983), 1032 Friedel pairs'
_refine_ls_abs_structure_Flack 0.00(10)
_refine_ls_extinction_method none
_refine_ls_goodness_of_fit_ref 1.151
_refine_ls_hydrogen_treatment constr
_refine_ls_matrix_type full
_refine_ls_number_parameters 160
_refine_ls_number_reflns 2466
_refine_ls_number_restraints 0
_refine_ls_restrained_S_all 1.151
_refine_ls_R_factor_all 0.0547
_refine_ls_R_factor_gt 0.0470
_refine_ls_shift/su_max 0.012
_refine_ls_shift/su_mean 0.000
_refine_ls_structure_factor_coef Fsqd
_refine_ls_weighting_details 'calc w = 1/[\s^2^(Fo^2^)+(0.0545P)^2^+0.0414P] where P = (Fo^2^+2Fc^2^)/3'
_refine_ls_weighting_scheme calc
_refine_ls_wR_factor_gt 0.1027
_refine_ls_wR_factor_ref 0.1058
_reflns_number_gt 2196
_reflns_number_total 2466
_reflns_threshold_expression I>2\s(I)
_cod_data_source_file ob6495.cif
_cod_data_source_block I
_cod_depositor_comments
;
The following automatic conversions were performed:
'_symmetry_cell_setting' value 'Orthorhombic' changed to 'orthorhombic'
according to '/home/saulius/struct/CIF-dictionaries/cif_core.dic'
dictionary named 'cif_core.dic' version 2.4.1 from 2010-06-29.

Automatic conversion script
Id: cif_fix_enum 1527 2010-12-29 10:47:43Z saulius 

The following automatic conversions were performed:

'_symmetry_cell_setting' value 'Orthorhombic' changed to
'orthorhombic' according to
/home/saulius/struct/CIF-dictionaries/cif_core.dic dictionary named
'cif_core.dic' version 2.4.1 from 2010-06-29.

Automatic conversion script
Id: cif_fix_values 1715 2011-07-08 13:25:40Z adriana 
;
_cod_original_cell_volume 1396.9(6)
_cod_database_code 2205570
_cod_database_fobs_code 2205570

loop_
_symmetry_equiv_pos_as_xyz
x,y,z
1/2-x,-y,1/2+z
1/2+x,1/2-y,-z
-x,1/2+y,1/2-z

loop_
_atom_site_label
_atom_site_fract_x
_atom_site_fract_y
_atom_site_fract_z
_atom_site_U_iso_or_equiv
_atom_site_adp_type
_atom_site_calc_flag
_atom_site_refinement_flags
_atom_site_occupancy
_atom_site_type_symbol
S1 0.94569(7) 0.63155(7) 0.28738(5) 0.0612(2) Uani d . 1 S
N1 0.7215(2) 0.55751(18) 0.37735(14) 0.0429(5) Uani d . 1 N
N2 0.7076(2) 0.6935(2) 0.39448(15) 0.0525(6) Uani d . 1 N
N3 0.8301(2) 0.3962(2) 0.28632(14) 0.0515(5) Uani d . 1 N
N4 0.7238(2) 0.3125(2) 0.30808(15) 0.0495(5) Uani d . 1 N
O1 0.5309(2) 0.51512(19) 0.46447(15) 0.0681(6) Uani d . 1 O
C1 0.8230(2) 0.5144(3) 0.31743(17) 0.0470(6) Uani d . 1 C
C2 0.6236(2) 0.3476(2) 0.36312(16) 0.0419(6) Uani d . 1 C
C3 0.5086(3) 0.2510(3) 0.37973(18) 0.0526(7) Uani d . 1 C
C4 0.3718(3) 0.3120(3) 0.3495(3) 0.0817(11) Uani d . 1 C
C5 0.5054(4) 0.2119(3) 0.4866(2) 0.0869(12) Uani d . 1 C
C6 0.5301(3) 0.1289(3) 0.3183(2) 0.0666(7) Uani d . 1 C
C7 1.0610(3) 0.5325(3) 0.2188(3) 0.0810(10) Uani d . 1 C
C8 0.6163(3) 0.4763(3) 0.40727(18) 0.0464(6) Uani d . 1 C
C9 0.7417(3) 0.7304(3) 0.47883(19) 0.0494(6) Uani d . 1 C
C10 0.7217(3) 0.8712(3) 0.4983(3) 0.0793(9) Uani d . 1 C
C11 0.7997(4) 0.6494(4) 0.5561(2) 0.0837(10) Uani d . 1 C
H4A 0.3522 0.3851 0.3903 0.123 Uiso calc R 1 H
H4B 0.3004 0.2487 0.3558 0.123 Uiso calc R 1 H
H4C 0.3773 0.3403 0.2836 0.123 Uiso calc R 1 H
H5A 0.5921 0.1757 0.5045 0.130 Uiso calc R 1 H
H5B 0.4350 0.1484 0.4967 0.130 Uiso calc R 1 H
H5C 0.4871 0.2872 0.5255 0.130 Uiso calc R 1 H
H6A 0.5300 0.1522 0.2512 0.100 Uiso calc R 1 H
H6B 0.4578 0.0682 0.3306 0.100 Uiso calc R 1 H
H6C 0.6161 0.0899 0.3346 0.100 Uiso calc R 1 H
H7A 1.0931 0.4621 0.2582 0.121 Uiso calc R 1 H
H7B 1.1372 0.5842 0.1981 0.121 Uiso calc R 1 H
H7C 1.0146 0.4983 0.1634 0.121 Uiso calc R 1 H
H10A 0.6660 0.9084 0.4485 0.119 Uiso calc R 1 H
H10B 0.8087 0.9140 0.4995 0.119 Uiso calc R 1 H
H10C 0.6774 0.8820 0.5596 0.119 Uiso calc R 1 H
H11A 0.8264 0.5668 0.5300 0.126 Uiso calc R 1 H
H11B 0.7326 0.6366 0.6056 0.126 Uiso calc R 1 H
H11C 0.8781 0.6921 0.5830 0.126 Uiso calc R 1 H

loop_
_atom_site_aniso_label
_atom_site_aniso_U_11
_atom_site_aniso_U_22
_atom_site_aniso_U_33
_atom_site_aniso_U_12
_atom_site_aniso_U_13
_atom_site_aniso_U_23
S1 0.0521(4) 0.0647(4) 0.0670(4) -0.0144(4) 0.0018(3) 0.0083(4)
N1 0.0434(12) 0.0417(12) 0.0435(10) -0.0014(10) -0.0027(10) 0.0007(9)
N2 0.0598(14) 0.0386(12) 0.0590(13) 0.0011(10) -0.0047(11) 0.0008(10)
N3 0.0465(12) 0.0525(13) 0.0555(12) -0.0049(10) 0.0076(11) -0.0081(11)
N4 0.0475(12) 0.0492(11) 0.0517(12) -0.0023(10) 0.0057(11) -0.0042(10)
O1 0.0538(12) 0.0674(12) 0.0830(13) -0.0053(10) 0.0232(11) -0.0245(10)
C1 0.0405(15) 0.0595(17) 0.0409(13) -0.0015(12) -0.0041(11) 0.0052(12)
C2 0.0404(13) 0.0463(15) 0.0390(11) -0.0018(11) -0.0008(11) -0.0032(10)
C3 0.0537(17) 0.0515(15) 0.0525(14) -0.0112(13) 0.0076(12) -0.0090(12)
C4 0.0490(19) 0.080(2) 0.116(3) -0.0091(17) 0.0007(18) -0.029(2)
C5 0.121(3) 0.079(2) 0.0608(17) -0.039(2) 0.019(2) -0.0033(16)
C6 0.0713(19) 0.0531(15) 0.0754(16) -0.0186(16) 0.0105(15) -0.0118(14)
C7 0.0500(17) 0.100(2) 0.093(2) -0.0152(18) 0.0218(18) 0.003(2)
C8 0.0402(14) 0.0509(15) 0.0481(14) 0.0011(12) 0.0003(12) -0.0034(11)
C9 0.0387(15) 0.0497(15) 0.0598(16) -0.0089(12) 0.0040(12) -0.0050(12)
C10 0.0705(19) 0.0570(19) 0.110(2) -0.0119(17) 0.0103(18) -0.0253(18)
C11 0.106(3) 0.089(2) 0.0567(16) -0.001(2) -0.0173(17) -0.0083(17)

loop_
_atom_type_symbol
_atom_type_description
_atom_type_scat_dispersion_real
_atom_type_scat_dispersion_imag
_atom_type_scat_source
S S 0.1246 0.1234 'International Tables Vol C Tables 4.2.6.8 and 6.1.1.4'
O O 0.0106 0.0060 'International Tables Vol C Tables 4.2.6.8 and 6.1.1.4'
N N 0.0061 0.0033 'International Tables Vol C Tables 4.2.6.8 and 6.1.1.4'
H H 0.0000 0.0000 'International Tables Vol C Tables 4.2.6.8 and 6.1.1.4'
C C 0.0033 0.0016 'International Tables Vol C Tables 4.2.6.8 and 6.1.1.4'

loop_
_geom_angle_atom_site_label_1
_geom_angle_atom_site_label_2
_geom_angle_atom_site_label_3
_geom_angle
_geom_angle_publ_flag
C9 C11 H11A 109.5 ?
C9 C11 H11B 109.5 ?
H11A C11 H11B 109.5 ?
C9 C11 H11C 109.5 ?
H11A C11 H11C 109.5 ?
H11B C11 H11C 109.5 ?
C9 C10 H10A 109.5 ?
C9 C10 H10B 109.5 ?
H10A C10 H10B 109.5 ?
C9 C10 H10C 109.5 ?
H10A C10 H10C 109.5 ?
H10B C10 H10C 109.5 ?
N2 C9 C11 126.9(3) ?
N2 C9 C10 115.0(3) ?
C11 C9 C10 118.1(3) ?
C1 S1 C7 99.64(14) ?
C1 N1 C8 121.7(2) ?
C1 N1 N2 119.2(2) ?
C8 N1 N2 118.0(2) yes
C1 N3 N4 118.2(2) ?
O1 C8 N1 120.4(2) ?
O1 C8 C2 127.1(2) ?
N1 C8 C2 112.6(2) ?
C2 N4 N3 121.7(2) ?
C9 N2 N1 114.8(2) yes
N4 C2 C8 122.5(2) ?
N4 C2 C3 118.0(2) ?
C8 C2 C3 119.5(2) ?
N3 C1 N1 123.1(2) ?
N3 C1 S1 122.08(19) ?
N1 C1 S1 114.81(19) ?
C2 C3 C6 110.5(2) ?
C2 C3 C5 109.4(2) ?
C6 C3 C5 108.9(2) ?
C2 C3 C4 109.8(2) ?
C6 C3 C4 107.6(2) ?
C5 C3 C4 110.6(3) ?
C3 C6 H6A 109.5 ?
C3 C6 H6B 109.5 ?
H6A C6 H6B 109.5 ?
C3 C6 H6C 109.5 ?
H6A C6 H6C 109.5 ?
H6B C6 H6C 109.5 ?
C3 C5 H5A 109.5 ?
C3 C5 H5B 109.5 ?
H5A C5 H5B 109.5 ?
C3 C5 H5C 109.5 ?
H5A C5 H5C 109.5 ?
H5B C5 H5C 109.5 ?
C3 C4 H4A 109.5 ?
C3 C4 H4B 109.5 ?
H4A C4 H4B 109.5 ?
C3 C4 H4C 109.5 ?
H4A C4 H4C 109.5 ?
H4B C4 H4C 109.5 ?
S1 C7 H7A 109.5 ?
S1 C7 H7B 109.5 ?
H7A C7 H7B 109.5 ?
S1 C7 H7C 109.5 ?
H7A C7 H7C 109.5 ?
H7B C7 H7C 109.5 ?

loop_
_geom_bond_atom_site_label_1
_geom_bond_atom_site_label_2
_geom_bond_distance
_geom_bond_publ_flag
C11 C9 1.470(4) ?
C11 H11A 0.9600 ?
C11 H11B 0.9600 ?
C11 H11C 0.9600 ?
C10 C9 1.487(4) ?
C10 H10A 0.9600 ?
C10 H10B 0.9600 ?
C10 H10C 0.9600 ?
C9 N2 1.273(3) yes
S1 C1 1.752(3) ?
S1 C7 1.794(3) ?
N1 C1 1.369(3) yes
N1 C8 1.390(3) yes
N1 N2 1.426(3) yes
N3 C1 1.293(3) yes
N3 N4 1.385(3) yes
C8 O1 1.219(3) ?
C8 C2 1.461(4) ?
N4 C2 1.294(3) yes
C2 C3 1.520(3) ?
C3 C6 1.532(4) ?
C3 C5 1.535(4) ?
C3 C4 1.539(4) ?
C6 H6A 0.9600 ?
C6 H6B 0.9600 ?
C6 H6C 0.9600 ?
C5 H5A 0.9600 ?
C5 H5B 0.9600 ?
C5 H5C 0.9600 ?
C4 H4A 0.9600 ?
C4 H4B 0.9600 ?
C4 H4C 0.9600 ?
C7 H7A 0.9600 ?
C7 H7B 0.9600 ?
C7 H7C 0.9600 ?

loop_
_geom_hbond_atom_site_label_D
_geom_hbond_atom_site_label_H
_geom_hbond_atom_site_label_A
_geom_hbond_site_symmetry_A
_geom_hbond_distance_DH
_geom_hbond_distance_HA
_geom_hbond_distance_DA
_geom_hbond_angle_DHA
_geom_hbond_publ_flag
C11 H11B N3 2_665 0.96 2.60 3.467(4) 150 yes
C10 H10B O1 3_566 0.96 2.35 3.289(4) 166 yes

loop_
_geom_torsion_atom_site_label_1
_geom_torsion_atom_site_label_2
_geom_torsion_atom_site_label_3
_geom_torsion_atom_site_label_4
_geom_torsion
_geom_torsion_publ_flag
C1 N1 C8 O1 176.3(2) ?
N2 N1 C8 O1 -16.0(3) ?
C1 N1 C8 C2 -3.6(3) ?
N2 N1 C8 C2 164.1(2) ?
C1 N3 N4 C2 -4.4(3) ?
C11 C9 N2 N1 3.7(4) ?
C10 C9 N2 N1 -177.5(2) ?
C1 N1 N2 C9 -109.0(3) ?
C8 N1 N2 C9 83.0(3) ?
N3 N4 C2 C8 -1.0(3) ?
N3 N4 C2 C3 177.6(2) ?
O1 C8 C2 N4 -175.1(3) ?
N1 C8 C2 N4 4.8(3) ?
O1 C8 C2 C3 6.4(4) ?
N1 C8 C2 C3 -173.8(2) ?
N4 N3 C1 N1 5.6(3) ?
N4 N3 C1 S1 -175.57(16) ?
C8 N1 C1 N3 -1.5(4) ?
N2 N1 C1 N3 -169.1(2) ?
C8 N1 C1 S1 179.63(17) ?
N2 N1 C1 S1 12.1(3) ?
C7 S1 C1 N3 -3.2(3) yes
C7 S1 C1 N1 175.70(19) ?
N4 C2 C3 C6 -4.7(3) ?
C8 C2 C3 C6 173.9(2) ?
N4 C2 C3 C5 115.2(3) yes
C8 C2 C3 C5 -66.2(3) yes
N4 C2 C3 C4 -123.3(3) yes
C8 C2 C3 C4 55.3(3) yes

loop_
_cod_related_entry_id
_cod_related_entry_database
_cod_related_entry_code
1 ChemSpider 21129688
